data_7151065
loop_
_publ_author_name
'Ruihu Wang'
'Ji-Chang Xiao'
'Brendan Twamley'
'Jean'ne M. Shreeve'

_publ_section_title
;
 Efficient Heck reactions catalyzed by a highly recyclable
 palladium(II) complex of a pyridyl-functionalized imidazolium-based
 ionic liquid.
;
_journal_issue 4
_journal_name_full 'Organic &amp; biomolecular chemistry'
_journal_page_first 671
_journal_page_last 678
_journal_paper_doi 10.1039/b616529j
_journal_volume 5
_journal_year 2007
_chemical_formula_moiety 'C26 H36 Cl2 N6 Pd, 2(C2 F6 N O4 S2)'
_chemical_formula_sum 'C30 H36 Cl2 F12 N8 O8 Pd S4'
_chemical_formula_weight 1170.21
_chemical_name_common (R2PdCl2)(NTf)2
_chemical_name_systematic
;
?
;
_space_group_IT_number 14
_symmetry_cell_setting monoclinic
_symmetry_space_group_name_Hall '-P 2yn'
_symmetry_space_group_name_H-M 'P 1 21/n 1'
_atom_sites_solution_hydrogens geom
_atom_sites_solution_primary direct
_atom_sites_solution_secondary difmap
_audit_creation_method SHELXL-97
_cell_angle_alpha 90.00
_cell_angle_beta 111.633(2)
_cell_angle_gamma 90.00
_cell_formula_units_Z 2
_cell_length_a 8.8615(12)
_cell_length_b 24.322(3)
_cell_length_c 11.2807(16)
_cell_measurement_reflns_used 6939
_cell_measurement_temperature 87(2)
_cell_measurement_theta_max 30.01
_cell_measurement_theta_min 2.56
_cell_volume 2260.1(5)
_computing_cell_refinement 'Bruker SAINT+ v. 6.45a'
_computing_data_collection 'Bruker SMART v. 5.626'
_computing_data_reduction 'Bruker SAINT+ v. 6.45a'
_computing_molecular_graphics 'XP, Bruker SHELXTL v. 6.12'
_computing_publication_material 'XCIF, Bruker SHELXTL v. 6.12'
_computing_structure_refinement 'XL, Bruker SHELXTL v. 6.12'
_computing_structure_solution 'XS, Bruker SHELXTL v. 6.12'
_diffrn_ambient_temperature 87(2)
_diffrn_detector_area_resol_mean 8.3
_diffrn_measured_fraction_theta_full 0.997
_diffrn_measured_fraction_theta_max 0.997
_diffrn_measurement_device_type 'Bruker/Siemens SMART APEX'
_diffrn_measurement_method '\w scans'
_diffrn_radiation_monochromator graphite
_diffrn_radiation_source 'normal-focus sealed tube'
_diffrn_radiation_type MoK\a
_diffrn_radiation_wavelength 0.71073
_diffrn_reflns_av_R_equivalents 0.0297
_diffrn_reflns_av_sigmaI/netI 0.0195
_diffrn_reflns_limit_h_max 10
_diffrn_reflns_limit_h_min -10
_diffrn_reflns_limit_k_max 29
_diffrn_reflns_limit_k_min -29
_diffrn_reflns_limit_l_max 13
_diffrn_reflns_limit_l_min -13
_diffrn_reflns_number 33709
_diffrn_reflns_theta_full 25.25
_diffrn_reflns_theta_max 25.25
_diffrn_reflns_theta_min 1.67
_diffrn_standards_number 0
_exptl_absorpt_coefficient_mu 0.818
_exptl_absorpt_correction_T_max 0.9759
_exptl_absorpt_correction_T_min 0.7302
_exptl_absorpt_correction_type multi-scan
_exptl_absorpt_process_details 'SADABS; Bruker, 2001'
_exptl_crystal_colour 'pale yellow'
_exptl_crystal_density_diffrn 1.720
_exptl_crystal_density_method 'not measured'
_exptl_crystal_description plate
_exptl_crystal_F_000 1176
_exptl_crystal_size_max 0.41
_exptl_crystal_size_mid 0.20
_exptl_crystal_size_min 0.03
_refine_diff_density_max 1.178
_refine_diff_density_min -0.499
_refine_diff_density_rms 0.083
_refine_ls_extinction_method none
_refine_ls_goodness_of_fit_ref 1.081
_refine_ls_hydrogen_treatment constr
_refine_ls_matrix_type full
_refine_ls_number_parameters 297
_refine_ls_number_reflns 4080
_refine_ls_number_restraints 0
_refine_ls_restrained_S_all 1.081
_refine_ls_R_factor_all 0.0412
_refine_ls_R_factor_gt 0.0382
_refine_ls_shift/su_max 0.000
_refine_ls_shift/su_mean 0.000
_refine_ls_structure_factor_coef Fsqd
_refine_ls_weighting_details 'calc w=1/[\s^2^(Fo^2^)+(0.0316P)^2^+6.1609P] where P=(Fo^2^+2Fc^2^)/3'
_refine_ls_weighting_scheme calc
_refine_ls_wR_factor_gt 0.0849
_refine_ls_wR_factor_ref 0.0864
_reflns_number_gt 3829
_reflns_number_total 4080
_reflns_threshold_expression I>2\s(I)
_cod_data_source_file b616529j.txt
_cod_data_source_block bt789
_cod_depositor_comments
;
The following automatic conversions were performed:
'_symmetry_cell_setting' value 'Monoclinic' changed to 'monoclinic'
according to '/home/saulius/struct/CIF-dictionaries/cif_core.dic'
dictionary named 'cif_core.dic' version 2.4.1 from 2010-06-29.

Automatic conversion script
Id: cif_fix_enum 1527 2010-12-29 10:47:43Z saulius 
;
_cod_original_cell_volume 2260.0(5)
_cod_original_sg_symbol_H-M P2(1)/n
_cod_database_code 7151065

loop_
_symmetry_equiv_pos_as_xyz
'x, y, z'
'-x+1/2, y+1/2, -z+1/2'
'-x, -y, -z'
'x-1/2, -y-1/2, z-1/2'

loop_
_atom_site_label
_atom_site_type_symbol
_atom_site_fract_x
_atom_site_fract_y
_atom_site_fract_z
_atom_site_U_iso_or_equiv
_atom_site_adp_type
_atom_site_occupancy
_atom_site_symmetry_multiplicity
_atom_site_calc_flag
_atom_site_refinement_flags
_atom_site_disorder_assembly
_atom_site_disorder_group
Pd1 Pd 0.5000 0.0000 1.0000 0.01433(10) Uani 1 2 d S . .
C2 C 0.8552(4) 0.00207(14) 1.1002(3) 0.0199(6) Uani 1 1 d . . .
H2 H 0.8405 -0.0365 1.1030 0.024 Uiso 1 1 calc R . .
C3 C 1.0114(4) 0.02319(15) 1.1423(3) 0.0228(7) Uani 1 1 d . . .
H3 H 1.1021 -0.0007 1.1752 0.027 Uiso 1 1 calc R . .
C4 C 1.0349(4) 0.07880(15) 1.1365(3) 0.0238(7) Uani 1 1 d . . .
H4 H 1.1414 0.0937 1.1647 0.029 Uiso 1 1 calc R . .
C5 C 0.8998(4) 0.11274(14) 1.0886(3) 0.0209(7) Uani 1 1 d . . .
H5 H 0.9124 0.1513 1.0831 0.025 Uiso 1 1 calc R . .
C6 C 0.7467(4) 0.08948(13) 1.0489(3) 0.0165(6) Uani 1 1 d . . .
C7 C 0.6007(4) 0.12470(12) 1.0013(3) 0.0165(6) Uani 1 1 d . . .
C9 C 0.4147(4) 0.18484(13) 1.0009(3) 0.0244(7) Uani 1 1 d . . .
H9 H 0.3559 0.2111 1.0292 0.029 Uiso 1 1 calc R . .
C10 C 0.3736(4) 0.16539(13) 0.8815(3) 0.0226(7) Uani 1 1 d . . .
H10 H 0.2809 0.1756 0.8097 0.027 Uiso 1 1 calc R . .
C12 C 0.4995(4) 0.10082(13) 0.7681(3) 0.0195(6) Uani 1 1 d . . .
H12A H 0.5864 0.0727 0.7952 0.023 Uiso 1 1 calc R . .
H12B H 0.5294 0.1285 0.7163 0.023 Uiso 1 1 calc R . .
C13 C 0.3421(4) 0.07360(14) 0.6860(3) 0.0237(7) Uani 1 1 d . . .
H13A H 0.2549 0.1015 0.6562 0.028 Uiso 1 1 calc R . .
H13B H 0.3105 0.0460 0.7371 0.028 Uiso 1 1 calc R . .
C14 C 0.3615(4) 0.04575(15) 0.5718(3) 0.0282(8) Uani 1 1 d . . .
H14A H 0.4523 0.0191 0.6023 0.034 Uiso 1 1 calc R . .
H14B H 0.3896 0.0738 0.5197 0.034 Uiso 1 1 calc R . .
C15 C 0.2080(5) 0.01579(18) 0.4890(4) 0.0421(10) Uani 1 1 d . . .
H15A H 0.1792 -0.0118 0.5403 0.063 Uiso 1 1 calc R . .
H15B H 0.2268 -0.0023 0.4181 0.063 Uiso 1 1 calc R . .
H15C H 0.1189 0.0423 0.4552 0.063 Uiso 1 1 calc R . .
C16 C 0.6428(4) 0.16809(15) 1.2121(3) 0.0271(7) Uani 1 1 d . . .
H16A H 0.6857 0.1329 1.2529 0.041 Uiso 1 1 calc R . .
H16B H 0.5670 0.1831 1.2488 0.041 Uiso 1 1 calc R . .
H16C H 0.7326 0.1940 1.2263 0.041 Uiso 1 1 calc R . .
C17 C 0.2580(4) 0.21230(15) 0.4223(3) 0.0299(8) Uani 1 1 d . . .
Cl1 Cl 0.44239(9) 0.04457(3) 1.15784(7) 0.01937(17) Uani 1 1 d . . .
F1 F 0.1954(3) 0.16218(10) 0.4159(2) 0.0491(6) Uani 1 1 d . . .
F2 F 0.4173(3) 0.20813(11) 0.4634(2) 0.0492(7) Uani 1 1 d . . .
F3 F 0.2175(3) 0.24192(10) 0.50429(19) 0.0367(5) Uani 1 1 d . . .
F4 F 0.2505(3) 0.30487(9) 0.0129(2) 0.0374(5) Uani 1 1 d . . .
F5 F 0.2011(3) 0.38438(9) 0.0730(2) 0.0442(6) Uani 1 1 d . . .
F6 F 0.4320(3) 0.36856(10) 0.0570(3) 0.0467(6) Uani 1 1 d . . .
N1 N 0.7236(3) 0.03482(11) 1.0554(2) 0.0164(5) Uani 1 1 d . . .
C19 C 0.3148(5) 0.34687(15) 0.0906(4) 0.0336(9) Uani 1 1 d . . .
N8 N 0.5576(3) 0.15963(11) 1.0744(3) 0.0210(6) Uani 1 1 d . . .
N11 N 0.4907(3) 0.12783(11) 0.8823(3) 0.0192(6) Uani 1 1 d . . .
N18 N 0.2513(4) 0.30312(12) 0.2868(3) 0.0276(6) Uani 1 1 d . . .
O1 O 0.2341(3) 0.20779(10) 0.1865(2) 0.0282(5) Uani 1 1 d . . .
O2 O 0.0078(3) 0.24652(10) 0.2356(2) 0.0277(5) Uani 1 1 d . . .
O3 O 0.4573(3) 0.37458(11) 0.3251(3) 0.0423(7) Uani 1 1 d . . .
O4 O 0.5185(3) 0.28364(10) 0.2577(3) 0.0342(6) Uani 1 1 d . . .
S1 S 0.17824(9) 0.24311(3) 0.26277(8) 0.02005(18) Uani 1 1 d . . .
S2 S 0.40252(10) 0.32434(4) 0.25791(9) 0.0282(2) Uani 1 1 d . . .

loop_
_atom_site_aniso_label
_atom_site_aniso_U_11
_atom_site_aniso_U_22
_atom_site_aniso_U_33
_atom_site_aniso_U_23
_atom_site_aniso_U_13
_atom_site_aniso_U_12
Pd1 0.00913(16) 0.01564(17) 0.01920(18) -0.00033(13) 0.00637(12) 0.00089(12)
C2 0.0170(15) 0.0251(16) 0.0190(15) -0.0005(13) 0.0083(12) 0.0042(13)
C3 0.0115(14) 0.0361(19) 0.0200(16) -0.0019(14) 0.0050(13) 0.0055(13)
C4 0.0107(14) 0.037(2) 0.0231(17) -0.0072(14) 0.0052(13) -0.0010(13)
C5 0.0156(15) 0.0250(17) 0.0214(16) -0.0066(13) 0.0059(13) -0.0047(13)
C6 0.0138(14) 0.0220(16) 0.0135(14) -0.0024(12) 0.0050(12) -0.0005(12)
C7 0.0128(14) 0.0159(15) 0.0211(16) -0.0021(12) 0.0064(12) -0.0033(11)
C9 0.0225(17) 0.0170(16) 0.039(2) 0.0028(14) 0.0170(15) 0.0049(13)
C10 0.0145(15) 0.0222(17) 0.0326(18) 0.0064(14) 0.0104(14) 0.0058(13)
C12 0.0184(15) 0.0215(16) 0.0200(16) 0.0001(13) 0.0086(13) -0.0010(12)
C13 0.0153(15) 0.0276(18) 0.0248(17) 0.0027(14) 0.0033(13) -0.0005(13)
C14 0.0249(18) 0.0331(19) 0.0217(17) 0.0025(15) 0.0029(14) 0.0012(15)
C15 0.038(2) 0.044(2) 0.032(2) -0.0082(18) -0.0019(18) -0.0048(18)
C16 0.0289(18) 0.0270(18) 0.0277(18) -0.0069(14) 0.0132(15) -0.0014(14)
C17 0.0287(19) 0.033(2) 0.0242(18) 0.0015(15) 0.0055(15) 0.0096(16)
Cl1 0.0164(4) 0.0212(4) 0.0226(4) -0.0026(3) 0.0096(3) 0.0006(3)
F1 0.0714(18) 0.0351(13) 0.0388(13) 0.0119(10) 0.0181(13) 0.0061(12)
F2 0.0258(12) 0.0790(18) 0.0328(12) -0.0007(12) -0.0008(10) 0.0286(12)
F3 0.0308(11) 0.0568(14) 0.0189(10) -0.0040(9) 0.0049(9) 0.0131(10)
F4 0.0345(12) 0.0378(12) 0.0381(12) -0.0007(10) 0.0111(10) -0.0012(10)
F5 0.0444(14) 0.0335(12) 0.0663(16) 0.0137(11) 0.0341(13) 0.0125(10)
F6 0.0376(13) 0.0515(15) 0.0631(16) 0.0009(12) 0.0327(12) -0.0105(11)
N1 0.0128(12) 0.0213(14) 0.0155(12) -0.0017(10) 0.0055(10) 0.0006(10)
C19 0.0299(19) 0.0262(19) 0.052(2) -0.0033(17) 0.0233(18) -0.0028(15)
N8 0.0184(13) 0.0195(14) 0.0269(15) -0.0030(11) 0.0104(12) -0.0004(11)
N11 0.0128(12) 0.0208(14) 0.0245(14) 0.0008(11) 0.0075(11) -0.0002(10)
N18 0.0254(15) 0.0224(15) 0.0398(17) -0.0039(13) 0.0178(13) 0.0017(12)
O1 0.0310(13) 0.0277(13) 0.0277(13) -0.0080(10) 0.0129(11) -0.0062(10)
O2 0.0144(11) 0.0418(15) 0.0233(12) 0.0030(10) 0.0029(10) -0.0006(10)
O3 0.0422(16) 0.0326(15) 0.0559(18) -0.0168(13) 0.0227(14) -0.0123(12)
O4 0.0178(12) 0.0327(14) 0.0512(17) -0.0072(12) 0.0115(12) 0.0006(10)
S1 0.0147(4) 0.0232(4) 0.0201(4) -0.0022(3) 0.0039(3) -0.0002(3)
S2 0.0205(4) 0.0252(4) 0.0408(5) -0.0098(4) 0.0136(4) -0.0042(3)

loop_
_atom_type_symbol
_atom_type_description
_atom_type_scat_dispersion_real
_atom_type_scat_dispersion_imag
_atom_type_scat_source
C C 0.0033 0.0016 'International Tables Vol C Tables 4.2.6.8 and 6.1.1.4'
H H 0.0000 0.0000 'International Tables Vol C Tables 4.2.6.8 and 6.1.1.4'
N N 0.0061 0.0033 'International Tables Vol C Tables 4.2.6.8 and 6.1.1.4'
O O 0.0106 0.0060 'International Tables Vol C Tables 4.2.6.8 and 6.1.1.4'
F F 0.0171 0.0103 'International Tables Vol C Tables 4.2.6.8 and 6.1.1.4'
S S 0.1246 0.1234 'International Tables Vol C Tables 4.2.6.8 and 6.1.1.4'
Cl Cl 0.1484 0.1585 'International Tables Vol C Tables 4.2.6.8 and 6.1.1.4'
Pd Pd -0.9988 1.0072 'International Tables Vol C Tables 4.2.6.8 and 6.1.1.4'

loop_
_geom_angle_atom_site_label_1
_geom_angle_atom_site_label_2
_geom_angle_atom_site_label_3
_geom_angle
_geom_angle_site_symmetry_1
_geom_angle_site_symmetry_3
_geom_angle_publ_flag
N1 Pd1 N1 180.0 3_657 . ?
N1 Pd1 Cl1 88.00(7) 3_657 . ?
N1 Pd1 Cl1 92.00(7) . . ?
N1 Pd1 Cl1 92.00(7) 3_657 3_657 ?
N1 Pd1 Cl1 88.00(7) . 3_657 ?
Cl1 Pd1 Cl1 180.0 . 3_657 ?
N1 C2 C3 121.8(3) . . ?
N1 C2 H2 119.1 . . ?
C3 C2 H2 119.1 . . ?
C4 C3 C2 119.9(3) . . ?
C4 C3 H3 120.1 . . ?
C2 C3 H3 120.1 . . ?
C3 C4 C5 118.7(3) . . ?
C3 C4 H4 120.7 . . ?
C5 C4 H4 120.7 . . ?
C6 C5 C4 119.0(3) . . ?
C6 C5 H5 120.5 . . ?
C4 C5 H5 120.5 . . ?
N1 C6 C5 122.3(3) . . ?
N1 C6 C7 117.4(3) . . ?
C5 C6 C7 120.2(3) . . ?
N8 C7 N11 108.4(3) . . ?
N8 C7 C6 123.8(3) . . ?
N11 C7 C6 127.9(3) . . ?
C10 C9 N8 107.2(3) . . ?
C10 C9 H9 126.4 . . ?
N8 C9 H9 126.4 . . ?
C9 C10 N11 107.5(3) . . ?
C9 C10 H10 126.2 . . ?
N11 C10 H10 126.2 . . ?
N11 C12 C13 113.3(3) . . ?
N11 C12 H12A 108.9 . . ?
C13 C12 H12A 108.9 . . ?
N11 C12 H12B 108.9 . . ?
C13 C12 H12B 108.9 . . ?
H12A C12 H12B 107.7 . . ?
C12 C13 C14 110.3(3) . . ?
C12 C13 H13A 109.6 . . ?
C14 C13 H13A 109.6 . . ?
C12 C13 H13B 109.6 . . ?
C14 C13 H13B 109.6 . . ?
H13A C13 H13B 108.1 . . ?
C13 C14 C15 112.2(3) . . ?
C13 C14 H14A 109.2 . . ?
C15 C14 H14A 109.2 . . ?
C13 C14 H14B 109.2 . . ?
C15 C14 H14B 109.2 . . ?
H14A C14 H14B 107.9 . . ?
C14 C15 H15A 109.5 . . ?
C14 C15 H15B 109.5 . . ?
H15A C15 H15B 109.5 . . ?
C14 C15 H15C 109.5 . . ?
H15A C15 H15C 109.5 . . ?
H15B C15 H15C 109.5 . . ?
N8 C16 H16A 109.5 . . ?
N8 C16 H16B 109.5 . . ?
H16A C16 H16B 109.5 . . ?
N8 C16 H16C 109.5 . . ?
H16A C16 H16C 109.5 . . ?
H16B C16 H16C 109.5 . . ?
F2 C17 F3 109.1(3) . . ?
F2 C17 F1 108.6(3) . . ?
F3 C17 F1 108.8(3) . . ?
F2 C17 S1 110.6(3) . . ?
F3 C17 S1 111.0(2) . . ?
F1 C17 S1 108.6(2) . . ?
C2 N1 C6 118.3(3) . . ?
C2 N1 Pd1 118.7(2) . . ?
C6 N1 Pd1 123.0(2) . . ?
F5 C19 F4 108.3(3) . . ?
F5 C19 F6 108.3(3) . . ?
F4 C19 F6 107.8(3) . . ?
F5 C19 S2 111.8(3) . . ?
F4 C19 S2 111.3(3) . . ?
F6 C19 S2 109.2(3) . . ?
C7 N8 C9 108.7(3) . . ?
C7 N8 C16 126.2(3) . . ?
C9 N8 C16 125.1(3) . . ?
C7 N11 C10 108.2(3) . . ?
C7 N11 C12 126.7(3) . . ?
C10 N11 C12 124.9(3) . . ?
S2 N18 S1 126.36(18) . . ?
O1 S1 O2 118.68(15) . . ?
O1 S1 N18 116.62(15) . . ?
O2 S1 N18 108.51(15) . . ?
O1 S1 C17 104.58(16) . . ?
O2 S1 C17 103.23(16) . . ?
N18 S1 C17 102.96(17) . . ?
O3 S2 O4 119.40(17) . . ?
O3 S2 N18 108.66(16) . . ?
O4 S2 N18 116.12(16) . . ?
O3 S2 C19 102.84(18) . . ?
O4 S2 C19 103.68(17) . . ?
N18 S2 C19 103.85(17) . . ?

loop_
_geom_bond_atom_site_label_1
_geom_bond_atom_site_label_2
_geom_bond_distance
_geom_bond_site_symmetry_2
_geom_bond_publ_flag
Pd1 N1 2.030(2) 3_657 ?
Pd1 N1 2.030(2) . ?
Pd1 Cl1 2.2970(8) . ?
Pd1 Cl1 2.2970(8) 3_657 ?
C2 N1 1.348(4) . ?
C2 C3 1.386(4) . ?
C2 H2 0.9500 . ?
C3 C4 1.374(5) . ?
C3 H3 0.9500 . ?
C4 C5 1.389(5) . ?
C4 H4 0.9500 . ?
C5 C6 1.383(4) . ?
C5 H5 0.9500 . ?
C6 N1 1.351(4) . ?
C6 C7 1.477(4) . ?
C7 N8 1.334(4) . ?
C7 N11 1.339(4) . ?
C9 C10 1.345(5) . ?
C9 N8 1.376(4) . ?
C9 H9 0.9500 . ?
C10 N11 1.380(4) . ?
C10 H10 0.9500 . ?
C12 N11 1.473(4) . ?
C12 C13 1.513(4) . ?
C12 H12A 0.9900 . ?
C12 H12B 0.9900 . ?
C13 C14 1.520(5) . ?
C13 H13A 0.9900 . ?
C13 H13B 0.9900 . ?
C14 C15 1.523(5) . ?
C14 H14A 0.9900 . ?
C14 H14B 0.9900 . ?
C15 H15A 0.9800 . ?
C15 H15B 0.9800 . ?
C15 H15C 0.9800 . ?
C16 N8 1.469(4) . ?
C16 H16A 0.9800 . ?
C16 H16B 0.9800 . ?
C16 H16C 0.9800 . ?
C17 F2 1.318(4) . ?
C17 F3 1.322(4) . ?
C17 F1 1.330(5) . ?
C17 S1 1.834(4) . ?
F4 C19 1.330(4) . ?
F5 C19 1.319(4) . ?
F6 C19 1.338(4) . ?
C19 S2 1.840(4) . ?
N18 S2 1.578(3) . ?
N18 S1 1.579(3) . ?
O1 S1 1.427(2) . ?
O2 S1 1.428(2) . ?
O3 S2 1.425(3) . ?
O4 S2 1.428(3) . ?

loop_
_geom_hbond_atom_site_label_D
_geom_hbond_atom_site_label_H
_geom_hbond_atom_site_label_A
_geom_hbond_distance_DH
_geom_hbond_distance_HA
_geom_hbond_distance_DA
_geom_hbond_angle_DHA
_geom_hbond_site_symmetry_A
C9 H9 O1 0.95 2.39 3.118(4) 132.8 1_556
C10 H10 O4 0.95 2.39 3.186(4) 140.8 4_566
C12 H12B N18 0.99 2.47 3.184(4) 128.5 4_666
C16 H16B O4 0.98 2.49 3.130(4) 122.5 1_556
